data_1511019
loop_
_publ_author_name
'Sokolova, E.V.'
'Belov, N.V.'
'Simonov, M.A.'

_publ_section_title
;
 The refined crystal structure of hexagonal Li Cd B O3
;
_journal_name_full Kristallografiya
_journal_page_first 1285
_journal_page_last 1286
_journal_volume 25
_journal_year 1980
_chemical_formula_sum 'B Cd Li O3'
_chemical_name_systematic 'Li Cd (B O3)'
_space_group_IT_number 174
_symmetry_space_group_name_Hall 'P -6'
_symmetry_space_group_name_H-M 'P -6'
_cell_angle_alpha 90
_cell_angle_beta 90
_cell_angle_gamma 120
_cell_formula_units_Z 3
_cell_length_a 8.324
_cell_length_b 8.324
_cell_length_c 3.2638
_cell_volume 195.848
_citation_journal_id_ASTM KRISAJ
_cod_data_source_file boron0-1_101.cif
_cod_data_source_block B1Cd1Li1O3
_cod_original_cell_volume 195.8476
_cod_original_formula_sum 'B1 Cd1 Li1 O3'
_cod_database_code 1511019

loop_
_symmetry_equiv_pos_as_xyz
x,y,z
-x+y,-x,-z
-y,x-y,z
x,y,-z
-x+y,-x,z
-y,x-y,-z

loop_
_atom_site_label
_atom_site_type_symbol
_atom_site_fract_x
_atom_site_fract_y
_atom_site_fract_z
_atom_site_occupancy
_atom_site_U_iso_or_equiv
O1 O-2 0.248 0.474 0.5 1 0.0
B3 B+3 0.3333 0.6667 0.5 1 0.0
Li1 Li+1 0.008 0.289 0.5 1 0.0
B2 B+3 0.6667 0.3333 0.5 1 0.0
O3 O-2 0.189 0.063 0 1 0.0
Cd1 Cd+2 0.3629 0.3695 0 1 0.0
O2 O-2 0.576 0.435 0.5 1 0.0
B1 B+3 0 0 0 1 0.0
